data_4502053
loop_
_publ_author_name
'Lapidus, Saul H.'
'Stephens, Peter W.'
'Arora, Kapildev K.'
'Shattock, Tanise R.'
'Zaworotko, Michael J.'

_publ_section_title
;
 A Comparison of Cocrystal Structure Solutions from Powder and Single
 Crystal Techniques
;
_journal_issue 10
_journal_name_full 'Crystal Growth &amp; Design'
_journal_page_first 4630
_journal_paper_doi 10.1021/cg1009237
_journal_volume 10
_journal_year 2010
_chemical_formula_moiety 'C7 H6 O3, 1.5(C8 H12 N2)'
_chemical_formula_sum 'C19 H24 N3 O3'
_chemical_formula_weight 342.41
_chemical_name_common '2:3 Co-crystal of 3HBA + TMP'
_chemical_name_systematic
;
 2:3 Co-crystal of 3-hydroxybenzoic acid and Tetramethylpyrazine 
;
_space_group_IT_number 14
_symmetry_cell_setting monoclinic
_symmetry_Int_Tables_number 14
_symmetry_space_group_name_Hall '-P 2ybc'
_symmetry_space_group_name_H-M 'P 1 21/c 1'
_cell_angle_alpha 90
_cell_angle_beta 91.782(3)
_cell_angle_gamma 90
_cell_formula_units_Z 4
_cell_length_a 9.4644(3)
_cell_length_b 17.7343(5)
_cell_length_c 10.9533(3)
_cell_measurement_temperature 300
_cell_volume 1837.56(9)
_computing_cell_refinement TOPAS-Academic
_computing_data_collection SPEC
_computing_data_reduction TOPAS-Academic
_computing_structure_refinement TOPAS-Academic
_computing_structure_solution TOPAS-Academic
_diffrn_ambient_temperature 300
_diffrn_detector 'NaI scintillation counter'
_diffrn_measurement_device_type 'Huber diffractometer'
_diffrn_radiation_monochromator 'Si(111) channel cut'
_diffrn_radiation_type synchrotron
_diffrn_radiation_wavelength 0.698697
_diffrn_source synchrotron
_pd_block_diffractogram_id Saul_3
_pd_instr_location
;
X16C, National Synchrotron Light Source, Brookhaven National Laboratory
;
_pd_meas_2theta_range_inc 0.005
_pd_meas_2theta_range_max 35.0
_pd_meas_2theta_range_min 3.0
_pd_meas_number_of_points 6401
_pd_meas_scan_method step
_pd_proc_2theta_range_inc 0.005
_pd_proc_2theta_range_max 35.0
_pd_proc_2theta_range_min 3.0
_pd_proc_ls_background_function
;
Chebyshev polynomial with 12 coefficients
;
_pd_proc_ls_pref_orient_corr
;
none
;
_pd_proc_ls_profile_function
;
Simple_Axial_model function with Rp=9999,Rs=330 in TOPAS-Academic
;
_pd_proc_ls_prof_R_factor 0.05482
_pd_proc_ls_prof_wR_expected 0.03471
_pd_proc_ls_prof_wR_factor 0.04898
_pd_proc_wavelength 0.698697
_pd_spec_mounting
;
capillary
;
_pd_spec_mount_mode transmission
_pd_spec_shape cylinder
_refine_ls_goodness_of_fit_all 1.411
_refine_ls_number_parameters 63
_refine_ls_weighting_details 1/(sigma*sigma)
_refine_ls_weighting_scheme sigma
_cod_data_source_file cg1009237_si_003.cif
_cod_data_source_block Saul_3
_cod_depositor_comments
;
The following automatic conversions were performed:

'_symmetry_cell_setting' value 'Monoclinic' changed to 'monoclinic'
according to /home/saulius/struct/CIF-dictionaries/cif_core.dic
dictionary named 'cif_core.dic' version 2.4.2 from 2011-04-26.

Automatic conversion script
Id: cif_fix_values 1715 2011-07-08 13:25:40Z adriana 
;
_cod_original_cell_volume 1837.55(9)
_cod_original_sg_symbol_H-M 'P 21/c'
_cod_database_code 4502053

loop_
_symmetry_equiv_pos_site_id
_symmetry_equiv_pos_as_xyz
1 x,y,z
2 -x,1/2+y,1/2-z
3 -x,-y,-z
4 x,1/2-y,1/2+z

loop_
_atom_site_label
_atom_site_type_symbol
_atom_site_symmetry_multiplicity
_atom_site_fract_x
_atom_site_fract_y
_atom_site_fract_z
_atom_site_occupancy
_atom_site_B_iso_or_equiv
C6 C 4 0.9837698 -0.2650798 -0.46439 1 1.489(40)
C1 C 4 1.09642 -0.2554104 -0.3795083 1 1.489(40)
C2 C 4 1.193157 -0.1963946 -0.3942428 1 1.489(40)
C3 C 4 1.177244 -0.1470482 -0.4938592 1 1.489(40)
C4 C 4 1.064594 -0.1567176 -0.578741 1 1.489(40)
C5 C 4 0.967857 -0.2157334 -0.5640064 1 1.489(40)
C7 C 4 0.8847263 -0.3255025 -0.4493042 1 1.489(40)
O1 O 4 0.8942865 -0.3679839 -0.3541027 1 1.489(40)
O2 O 4 0.7887165 -0.3368927 -0.5290737 1 1.489(40)
O3 O 4 1.302879 -0.1869766 -0.3115677 1 1.489(40)
H1 H 4 1.106626 -0.2870617 -0.3156134 1 1.489(40)
H2 H 4 0.7266683 -0.374746 -0.5196228 1 1.489(40)
H3 H 4 1.239292 -0.1091949 -0.5033101 1 1.489(40)
H5 H 4 0.8956021 -0.2219354 -0.6184504 1 1.489(40)
H4 H 4 1.054388 -0.1250664 -0.6426359 1 1.489(40)
H6 H 4 1.364927 -0.1491233 -0.3210186 1 1.489(40)
C23 C 4 0.359918 -0.01752736 -0.007342619 1 1.489(40)
C21 C 4 0.466512 -0.07240701 -0.01084136 1 1.489(40)
C24 C 4 0.2054217 -0.04092524 -0.01598248 1 1.489(40)
C22 C 4 0.4274903 -0.1552567 -0.02327145 1 1.489(40)
N21 N 4 0.3939012 0.05462472 0.00348249 1 1.489(40)
H22a H 4 0.5064531 -0.1820239 -0.03701386 1 1.491(40)
H22b H 4 0.3873606 -0.1707525 0.04461207 1 1.491(40)
H22c H 4 0.366295 -0.1606324 -0.08827159 1 1.491(40)
H24a H 4 0.1512297 0.0006549766 -0.02092935 1 1.491(40)
H24b H 4 0.1910933 -0.06974106 -0.08255889 1 1.491(40)
H24c H 4 0.1847801 -0.06736138 0.05166958 1 1.491(40)
C11 C 4 -0.44514 0.05708069 0.6926701 1 1.489(40)
C12 C 4 -0.5495755 0.001635615 0.6751424 1 1.489(40)
C13 C 4 -0.378503 -0.08995309 0.678782 1 1.489(40)
C14 C 4 -0.2740675 -0.03450802 0.6963097 1 1.489(40)
C15 C 4 -0.4867901 0.1396969 0.7000745 1 1.489(40)
C16 C 4 -0.7043619 0.02418749 0.6635588 1 1.489(40)
C17 C 4 -0.3368529 -0.1725693 0.6713776 1 1.489(40)
C18 C 4 -0.1192811 -0.05705989 0.7078933 1 1.489(40)
N11 N 4 -0.5133033 -0.07031313 0.6686941 1 1.489(40)
N12 N 4 -0.3125145 0.04175456 0.7031447 1 1.489(40)
H15a H 4 -0.4149424 0.1658333 0.7353274 1 1.489(40)
H15b H 4 -0.5051565 0.1571751 0.6240892 1 1.489(40)
H15c H 4 -0.5643572 0.1438583 0.745089 1 1.489(40)
H16a H 4 -0.7564916 -0.01695209 0.645193 1 1.489(40)
H16b H 4 -0.7311018 0.04382518 0.7350011 1 1.489(40)
H16c H 4 -0.7150035 0.05873087 0.6037836 1 1.489(40)
H17a H 4 -0.4148513 -0.2003579 0.655521 1 1.489(40)
H17b H 4 -0.2752818 -0.1784421 0.6111179 1 1.489(40)
H17c H 4 -0.2963397 -0.1866839 0.7432119 1 1.489(40)
H18a H 4 -0.06710263 -0.01587559 0.7258595 1 1.489(40)
H18b H 4 -0.1085619 -0.09141788 0.767941 1 1.489(40)
H18c H 4 -0.09266742 -0.07692772 0.636578 1 1.489(40)

loop_
_atom_type_symbol
_atom_type_description
_atom_type_scat_dispersion_real
_atom_type_scat_dispersion_imag
_atom_type_scat_source
C C 0.0033 0.0016 'International Tables Vol C Tables 4.2.6.8 and 6.1.1.4'
H H 0.0000 0.0000 'International Tables Vol C Tables 4.2.6.8 and 6.1.1.4'
N N 0.0061 0.0033 'International Tables Vol C Tables 4.2.6.8 and 6.1.1.4'
O O 0.0106 0.0060 'International Tables Vol C Tables 4.2.6.8 and 6.1.1.4'

loop_
_geom_angle_atom_site_label_1
_geom_angle_atom_site_label_2
_geom_angle_atom_site_label_3
_geom_angle
_geom_angle_site_symmetry_1
_geom_angle_publ_flag
C7 O2 H2 120.00 . no
C2 O3 H6 120.00 . no
C12 N11 C13 120.00 . yes
C11 N12 C14 116.94(11) . yes
C21 N21 C23 117.58(31) 3_655 yes
N12 C11 C15 116.94(11) . yes
N12 C11 C12 123.06(11) . yes
C12 C11 C15 120.00 . no
N11 C12 C11 120.00 . yes
N11 C12 C16 120.00 . yes
C11 C12 C16 120.00 . no
N11 C13 C14 120.00 . yes
C14 C13 C17 120.00 . no
N11 C13 C17 120.00 . yes
N12 C14 C18 120.00 . yes
N12 C14 C13 120.00 . yes
C13 C14 C18 120.00 . no
C11 C15 H15A 109.00 . no
C11 C15 H15B 109.00 . no
H15B C15 H15C 110.00 . no
C11 C15 H15C 109.00 . no
H15A C15 H15B 110.00 . no
H15A C15 H15C 110.00 . no
C12 C16 H16A 109.00 . no
C12 C16 H16B 109.00 . no
C12 C16 H16C 109.00 . no
H16B C16 H16C 110.00 . no
H16A C16 H16B 110.00 . no
H16A C16 H16C 110.00 . no
C13 C17 H17B 109.00 . no
H17A C17 H17C 110.00 . no
C13 C17 H17C 109.00 . no
H17A C17 H17B 110.00 . no
C13 C17 H17A 109.00 . no
H17B C17 H17C 110.00 . no
C14 C18 H18C 109.00 . no
H18A C18 H18C 110.00 . no
H18B C18 H18C 110.00 . no
H18A C18 H18B 110.00 . no
C14 C18 H18A 109.00 . no
C14 C18 H18B 109.00 . no
N21 C21 C23 122.42(31) 3_655 yes
N21 C21 C22 117.58(31) 3_655 yes
C22 C21 C23 120.00 . no
N21 C23 C24 120.00 . yes
C21 C23 C24 120.00 . no
N21 C23 C21 120.00 . yes
C21 C22 H22C 109.00 . no
C21 C22 H22A 109.00 . no
C21 C22 H22B 109.00 . no
H22B C22 H22C 110.00 . no
H22A C22 H22B 110.00 . no
H22A C22 H22C 110.00 . no
C23 C24 H24A 109.00 . no
H24A C24 H24B 110.00 . no
C23 C24 H24B 109.00 . no
C23 C24 H24C 109.00 . no
H24B C24 H24C 110.00 . no
H24A C24 H24C 110.00 . no
C2 C1 C6 120.00 . no
O3 C2 C3 120.00 . yes
O3 C2 C1 120.00 . yes
C1 C2 C3 120.00 . no
C2 C3 C4 120.00 . no
C3 C4 C5 120.00 . no
C4 C5 C6 120.00 . no
C1 C6 C7 120.00 . no
C5 C6 C7 120.00 . no
C1 C6 C5 120.00 . no
O2 C7 C6 120.00 . yes
O1 C7 O2 120.00 . yes
O1 C7 C6 120.00 . yes
C2 C1 H1 120.00 . no
C6 C1 H1 120.00 . no
C2 C3 H3 120.00 . no
C4 C3 H3 120.00 . no
C3 C4 H4 120.00 . no
C5 C4 H4 120.00 . no
C4 C5 H5 120.00 . no
C6 C5 H5 120.00 . no

loop_
_geom_bond_atom_site_label_1
_geom_bond_atom_site_label_2
_geom_bond_distance
_geom_bond_site_symmetry_2
_geom_bond_publ_flag
O1 C7 1.2874(54) . yes
O2 C7 1.2572(55) . yes
O3 C2 1.3669(57) . yes
O2 H2 0.9000 . no
O3 H6 0.9000 . no
N11 C13 1.3238(23) . yes
N11 C12 1.3238(23) . yes
N12 C11 1.2860(35) . yes
N12 C14 1.4032(17) . yes
N21 C23 1.3238(23) . yes
N21 C21 1.3581(50) 3_655 yes
C11 C12 1.4032(17) . no
C11 C15 1.5200(25) . no
C12 C16 1.5200(25) . no
C13 C17 1.5200(25) . no
C13 C14 1.4032(17) . no
C14 C18 1.5200(25) . no
C15 H15C 0.9000 . no
C15 H15B 0.9000 . no
C15 H15A 0.9000 . no
C16 H16A 0.9000 . no
C16 H16B 0.9000 . no
C16 H16C 0.9000 . no
C17 H17B 0.9000 . no
C17 H17A 0.9000 . no
C17 H17C 0.9000 . no
C18 H18A 0.9000 . no
C18 H18C 0.9000 . no
C18 H18B 0.9000 . no
C21 C22 1.5200(25) . no
C21 C23 1.4032(17) . no
C23 C24 1.5200(25) . no
C22 H22A 0.9000 . no
C22 H22C 0.9000 . no
C22 H22B 0.9000 . no
C24 H24B 0.9000 . no
C24 H24C 0.9000 . no
C24 H24A 0.9000 . no
C1 C6 1.4032(17) . no
C1 C2 1.4032(17) . no
C2 C3 1.4032(17) . no
C3 C4 1.4032(17) . no
C4 C5 1.4032(17) . no
C5 C6 1.4032(17) . no
C6 C7 1.4364(43) . no
C1 H1 0.9000 . no
C3 H3 0.9000 . no
C4 H4 0.9000 . no
C5 H5 0.9000 . no

loop_
_geom_torsion_atom_site_label_1
_geom_torsion_atom_site_label_2
_geom_torsion_atom_site_label_3
_geom_torsion_atom_site_label_4
_geom_torsion
_geom_torsion_site_symmetry_1
_geom_torsion_site_symmetry_2
_geom_torsion_publ_flag
C13 N11 C12 C16 179.98 . . no
C12 N11 C13 C14 0.03 . . no
C12 N11 C13 C17 179.98 . . no
C13 N11 C12 C11 0.00 . . no
C14 N12 C11 C12 0.00 . . no
C14 N12 C11 C15 -180.00 . . no
C11 N12 C14 C18 180.00 . . no
C11 N12 C14 C13 -0.02 . . no
C21 N21 C23 C21 0.00 3_655 . no
C21 N21 C23 C24 -179.98 3_655 . no
C23 N21 C21 C22 -179.98 3_655 3_655 no
C23 N21 C21 C23 0.00 3_655 3_655 no
C15 C11 C12 N11 180.00 . . no
C15 C11 C12 C16 0.00 . . no
N12 C11 C12 C16 180.00 . . no
N12 C11 C12 N11 0.00 . . no
N11 C13 C14 C18 179.98 . . no
C17 C13 C14 C18 0.00 . . no
C17 C13 C14 N12 -179.98 . . no
N11 C13 C14 N12 0.03 . . no
C22 C21 C23 C24 0.00 . . no
N21 C21 C23 N21 0.00 3_655 . no
N21 C21 C23 C24 180.00 3_655 . no
C22 C21 C23 N21 180.00 . . no
C6 C1 C2 O3 -180.00 . . no
C6 C1 C2 C3 0.00 . . no
C2 C1 C6 C5 0.00 . . no
C2 C1 C6 C7 -180.00 . . no
O3 C2 C3 C4 180.00 . . no
C1 C2 C3 C4 0.00 . . no
C2 C3 C4 C5 0.00 . . no
C3 C4 C5 C6 0.00 . . no
C4 C5 C6 C1 0.00 . . no
C4 C5 C6 C7 180.00 . . no
C1 C6 C7 O1 4.17 . . no
C1 C6 C7 O2 -175.83 . . no
C5 C6 C7 O1 -175.83 . . no
C5 C6 C7 O2 4.17 . . no
